data_7706024
loop_
_publ_author_name
'Cui, Minghui'
'Wang, Ai-Ling'
'Gao, Cong-Li'
'Zhou, Liming'
'Wu, Tao'
'Fang, Shaoming'
'Xiao, Hong-Ping'
'Li, Feng-Cai'
'Li, Xi-Li'

_publ_section_title
;
 Two homochiral Eu<sup>III</sup> and Sm<sup>III</sup> enantiomeric pairs
 showing circularly polarized luminescence, photoluminescence and
 triboluminescence.
;
_journal_issue 3
_journal_name_full 'Dalton transactions (Cambridge, England : 2003)'
_journal_page_first 1007
_journal_page_last 1018
_journal_paper_doi 10.1039/d0dt03576a
_journal_volume 50
_journal_year 2021
_chemical_absolute_configuration rmad
_chemical_formula_moiety 'C47 H36 F9 N2 O6 Sm'
_chemical_formula_sum 'C47 H36 F9 N2 O6 Sm'
_chemical_formula_weight 1046.13
_space_group_crystal_system triclinic
_space_group_IT_number 1
_space_group_name_Hall 'P 1'
_space_group_name_H-M_alt 'P 1'
_atom_sites_solution_hydrogens geom
_audit_creation_method SHELXL-2014/7
_audit_update_record
;
2020-07-21 deposited with the CCDC.	2020-12-08 downloaded from the CCDC.
;
_cell_angle_alpha 83.872(7)
_cell_angle_beta 66.808(6)
_cell_angle_gamma 74.017(7)
_cell_formula_units_Z 1
_cell_length_a 10.6922(7)
_cell_length_b 10.7184(9)
_cell_length_c 11.1514(8)
_cell_measurement_reflns_used 3970
_cell_measurement_temperature 295(2)
_cell_measurement_theta_max 22.9740
_cell_measurement_theta_min 3.9520
_cell_volume 1129.30(16)
_computing_cell_refinement APEX2
_computing_data_collection 'APEX2 (Bruker, 2013)'
_computing_data_reduction APEX2
_computing_molecular_graphics 'Olex2 (Dolomanov et al., 2009)'
_computing_structure_refinement 'SHELXL-2014/7 (Sheldrick, 2014)'
_computing_structure_solution 'SHELXS (Bruker, 2000)'
_diffrn_ambient_temperature 295(2)
_diffrn_measured_fraction_theta_full 0.998
_diffrn_measured_fraction_theta_max 0.998
_diffrn_measurement_device_type 'PHOTON 100 CMOS detector'
_diffrn_measurement_method 'omega scan'
_diffrn_radiation_type MoK\a
_diffrn_radiation_wavelength 0.71073
_diffrn_reflns_av_R_equivalents 0.0281
_diffrn_reflns_av_unetI/netI 0.0549
_diffrn_reflns_Laue_measured_fraction_full 0.998
_diffrn_reflns_Laue_measured_fraction_max 0.998
_diffrn_reflns_limit_h_max 12
_diffrn_reflns_limit_h_min -10
_diffrn_reflns_limit_k_max 12
_diffrn_reflns_limit_k_min -12
_diffrn_reflns_limit_l_max 13
_diffrn_reflns_limit_l_min -13
_diffrn_reflns_number 7953
_diffrn_reflns_point_group_measured_fraction_full 0.675
_diffrn_reflns_point_group_measured_fraction_max 0.675
_diffrn_reflns_theta_full 25.099
_diffrn_reflns_theta_max 25.099
_diffrn_reflns_theta_min 3.370
_exptl_absorpt_coefficient_mu 1.387
_exptl_absorpt_correction_T_max 1.00000
_exptl_absorpt_correction_T_min 0.65806
_exptl_absorpt_correction_type multi-scan
_exptl_absorpt_process_details 'SADABS; Bruker, 2012'
_exptl_crystal_colour 'light yellow'
_exptl_crystal_density_diffrn 1.538
_exptl_crystal_description block
_exptl_crystal_F_000 523
_exptl_crystal_size_max 0.35
_exptl_crystal_size_mid 0.31
_exptl_crystal_size_min 0.28
_refine_diff_density_max 0.670
_refine_diff_density_min -0.414
_refine_diff_density_rms 0.070
_refine_ls_abs_structure_details
;
 Flack x determined using 1350 quotients [(I+)-(I-)]/[(I+)+(I-)]
 (Parsons, Flack and Wagner, Acta Cryst. B69 (2013) 249-259).
;
_refine_ls_abs_structure_Flack 0.014(10)
_refine_ls_extinction_method none
_refine_ls_goodness_of_fit_ref 1.038
_refine_ls_hydrogen_treatment constr
_refine_ls_matrix_type full
_refine_ls_number_parameters 588
_refine_ls_number_reflns 5444
_refine_ls_number_restraints 4
_refine_ls_restrained_S_all 1.037
_refine_ls_R_factor_all 0.0376
_refine_ls_R_factor_gt 0.0369
_refine_ls_shift/su_max 0.000
_refine_ls_shift/su_mean 0.000
_refine_ls_structure_factor_coef Fsqd
_refine_ls_weighting_details 'w=1/[\s^2^(Fo^2^)+(0.0371P)^2^] where P=(Fo^2^+2Fc^2^)/3'
_refine_ls_weighting_scheme calc
_refine_ls_wR_factor_gt 0.0770
_refine_ls_wR_factor_ref 0.0782
_reflns_Friedel_coverage 0.352
_reflns_Friedel_fraction_full 0.351
_reflns_Friedel_fraction_max 0.351
_reflns_number_gt 5406
_reflns_number_total 5444
_reflns_threshold_expression 'I > 2\s(I)'
_cod_data_source_file d0dt03576a6.cif
_cod_data_source_block R-2
_cod_depositor_comments 'Adding full bibliography for 7706021--7706024.cif.'
_cod_database_code 7706024
_shelx_shelxl_version_number 2014/7
_shelx_space_group_comment
;
The symmetry employed for this shelxl refinement is uniquely defined
by the following loop, which should always be used as a source of
symmetry information in preference to the above space-group names.
They are only intended as comments.
;

loop_
_space_group_symop_operation_xyz
'x, y, z'

loop_
_atom_site_label
_atom_site_type_symbol
_atom_site_fract_x
_atom_site_fract_y
_atom_site_fract_z
_atom_site_U_iso_or_equiv
_atom_site_adp_type
_atom_site_occupancy
_atom_site_site_symmetry_order
_atom_site_calc_flag
_atom_site_refinement_flags_posn
_atom_site_refinement_flags_adp
_atom_site_refinement_flags_occupancy
_atom_site_disorder_assembly
_atom_site_disorder_group
C1 C 0.5559(10) -0.0997(9) 1.1650(9) 0.058(2) Uani 1 1 d . . . . .
C2 C 0.6118(8) -0.0586(8) 1.0266(8) 0.047(2) Uani 1 1 d . . . . .
C3 C 0.7050(11) -0.1511(9) 0.9363(10) 0.060(2) Uani 1 1 d . . . . .
H3 H 0.7252 -0.2364 0.9647 0.072 Uiso 1 1 calc R U . . .
C4 C 0.7731(12) -0.1248(11) 0.8012(12) 0.051(3) Uani 1 1 d . . . . .
C5 C 0.8683(11) -0.2343(10) 0.7106(10) 0.063(3) Uani 1 1 d . . . . .
C6 C 0.8459(11) -0.3574(9) 0.7262(10) 0.068(3) Uani 1 1 d . . . . .
H6 H 0.7694 -0.3747 0.7965 0.082 Uiso 1 1 calc R U . . .
C7 C 0.9365(14) -0.4542(10) 0.6380(12) 0.088(4) Uani 1 1 d . . . . .
H7 H 0.9208 -0.5365 0.6475 0.106 Uiso 1 1 calc R U . . .
C8 C 1.0492(14) -0.4282(14) 0.5369(14) 0.104(4) Uani 1 1 d . . . . .
H8 H 1.1110 -0.4933 0.4773 0.125 Uiso 1 1 calc R U . . .
C9 C 1.0721(16) -0.3099(13) 0.5224(14) 0.120(6) Uani 1 1 d . . . . .
H9 H 1.1530 -0.2948 0.4564 0.143 Uiso 1 1 calc R U . . .
C10 C 0.9770(12) -0.2112(11) 0.6043(12) 0.095(4) Uani 1 1 d . . . . .
H10 H 0.9872 -0.1270 0.5865 0.115 Uiso 1 1 calc R U . . .
C11 C 1.0942(9) 0.1432(10) 0.5061(10) 0.060(2) Uani 1 1 d . . . . .
C12 C 0.9929(15) 0.1507(12) 0.6516(13) 0.050(3) Uani 1 1 d . . . . .
C13 C 1.0478(9) 0.0897(10) 0.7398(9) 0.056(2) Uani 1 1 d . . . . .
H13 H 1.1426 0.0457 0.7102 0.068 Uiso 1 1 calc R U . . .
C14 C 0.9654(14) 0.0906(13) 0.8760(14) 0.052(3) Uani 1 1 d . . . . .
C15 C 1.0297(8) 0.0339(8) 0.9703(9) 0.050(2) Uani 1 1 d . . . . .
C16 C 1.1733(10) 0.0154(10) 0.9405(11) 0.071(3) Uani 1 1 d . . . . .
H16 H 1.2315 0.0362 0.8580 0.086 Uiso 1 1 calc R U . . .
C17 C 1.2288(10) -0.0341(11) 1.0346(12) 0.076(3) Uani 1 1 d . . . . .
H17 H 1.3242 -0.0456 1.0151 0.092 Uiso 1 1 calc R U . . .
C18 C 1.1438(12) -0.0661(10) 1.1558(11) 0.075(3) Uani 1 1 d . . . . .
H18 H 1.1812 -0.0985 1.2187 0.090 Uiso 1 1 calc R U . . .
C19 C 1.0033(11) -0.0502(10) 1.1843(10) 0.075(3) Uani 1 1 d . . . . .
H19 H 0.9456 -0.0732 1.2660 0.090 Uiso 1 1 calc R U . . .
C20 C 0.9475(10) 0.0001(10) 1.0911(9) 0.064(3) Uani 1 1 d . . . . .
H20 H 0.8520 0.0111 1.1113 0.076 Uiso 1 1 calc R U . . .
C21 C 0.4294(10) 0.5025(10) 1.1785(10) 0.064(3) Uani 1 1 d . . . . .
C22 C 0.4969(8) 0.4629(8) 1.0338(8) 0.047(2) Uani 1 1 d . . . . .
C23 C 0.4741(11) 0.5567(11) 0.9449(11) 0.060(3) Uani 1 1 d . . . . .
H23 H 0.4207 0.6401 0.9742 0.072 Uiso 1 1 calc R U . . .
C24 C 0.5299(10) 0.5291(10) 0.8109(12) 0.048(2) Uani 1 1 d . . . . .
C25 C 0.5040(10) 0.6365(9) 0.7199(10) 0.069(3) Uani 1 1 d . . . . .
C26 C 0.4962(14) 0.7642(11) 0.7422(14) 0.101(4) Uani 1 1 d . . . . .
H26 H 0.5015 0.7859 0.8183 0.122 Uiso 1 1 calc R U . . .
C27 C 0.4804(16) 0.8603(13) 0.6497(16) 0.126(6) Uani 1 1 d . . . . .
H27 H 0.4765 0.9457 0.6629 0.152 Uiso 1 1 calc R U . . .
C28 C 0.471(2) 0.8250(18) 0.5373(17) 0.145(7) Uani 1 1 d . U . . .
H28 H 0.4550 0.8887 0.4776 0.174 Uiso 1 1 calc R U . . .
C29 C 0.4833(16) 0.6988(16) 0.5131(14) 0.123(5) Uani 1 1 d . U . . .
H29 H 0.4749 0.6764 0.4388 0.148 Uiso 1 1 calc R U . . .
C30 C 0.5089(12) 0.6054(11) 0.6020(10) 0.084(3) Uani 1 1 d . . . . .
H30 H 0.5302 0.5184 0.5810 0.101 Uiso 1 1 calc R U . . .
C31 C 0.6766(10) 0.1549(10) 0.5291(9) 0.065(3) Uani 1 1 d . . . . .
H31 H 0.7696 0.1206 0.5208 0.077 Uiso 1 1 calc R U . . .
C32 C 0.6442(12) 0.1634(10) 0.4197(10) 0.074(3) Uani 1 1 d . . . . .
H32 H 0.7151 0.1365 0.3390 0.088 Uiso 1 1 calc R U . . .
C33 C 0.5093(13) 0.2107(12) 0.4300(11) 0.085(3) Uani 1 1 d . . . . .
H33 H 0.4854 0.2142 0.3578 0.102 Uiso 1 1 calc R U . . .
C34 C 0.4112(11) 0.2524(10) 0.5471(10) 0.069(3) Uani 1 1 d . . . . .
H34 H 0.3188 0.2894 0.5551 0.083 Uiso 1 1 calc R U . . .
C35 C 0.4446(9) 0.2416(8) 0.6574(9) 0.050(2) Uani 1 1 d . . . . .
C36 C 0.3415(14) 0.2799(11) 0.7893(13) 0.048(3) Uani 1 1 d . . . . .
C37 C 0.1977(10) 0.3405(10) 0.8127(12) 0.071(3) Uani 1 1 d . . . . .
H37 H 0.1674 0.3579 0.7436 0.085 Uiso 1 1 calc R U . . .
C38 C 0.1049(9) 0.3728(9) 0.9368(11) 0.066(3) Uani 1 1 d . . . . .
C39 C 0.2954(14) 0.2888(12) 1.0079(16) 0.051(3) Uani 1 1 d . . . . .
H39 H 0.3282 0.2713 1.0753 0.061 Uiso 1 1 calc R U . . .
C40 C 0.1545(9) 0.3478(9) 1.0377(10) 0.057(2) Uani 1 1 d . . . . .
C41 C -0.0502(10) 0.4412(12) 0.9737(13) 0.088(4) Uani 1 1 d . . . . .
H41A H -0.0591 0.5217 0.9252 0.106 Uiso 1 1 calc R U . . .
H41B H -0.0958 0.3868 0.9497 0.106 Uiso 1 1 calc R U . . .
C42 C -0.1230(10) 0.4702(13) 1.1172(14) 0.086(4) Uani 1 1 d . . . . .
H42 H -0.2238 0.5129 1.1469 0.103 Uiso 1 1 calc R U . . .
C43 C -0.0828(11) 0.3480(13) 1.1943(13) 0.100(4) Uani 1 1 d . . . . .
H43A H -0.1469 0.3488 1.2847 0.120 Uiso 1 1 calc R U . . .
H43B H -0.0655 0.2671 1.1518 0.120 Uiso 1 1 calc R U . . .
C44 C 0.0490(11) 0.3874(12) 1.1746(13) 0.072(3) Uani 1 1 d . . . . .
H44 H 0.0841 0.3675 1.2453 0.086 Uiso 1 1 calc R U . . .
C45 C -0.0366(10) 0.5326(12) 1.1654(12) 0.084(4) Uani 1 1 d . . . . .
C46 C 0.0358(14) 0.6296(11) 1.0769(17) 0.119(5) Uani 1 1 d . . . . .
H46A H 0.0777 0.5986 0.9886 0.178 Uiso 1 1 calc R U . . .
H46B H 0.1075 0.6405 1.1031 0.178 Uiso 1 1 calc R U . . .
H46C H -0.0319 0.7114 1.0827 0.178 Uiso 1 1 calc R U . . .
C47 C -0.1247(14) 0.5875(16) 1.3035(15) 0.136(6) Uani 1 1 d . . . . .
H47A H -0.0714 0.6296 1.3302 0.204 Uiso 1 1 calc R U . . .
H47B H -0.1486 0.5181 1.3627 0.204 Uiso 1 1 calc R U . . .
H47C H -0.2093 0.6491 1.3041 0.204 Uiso 1 1 calc R U . . .
F1 F 0.6025(10) -0.0529(11) 1.2348(7) 0.151(4) Uani 1 1 d . . . . .
F2 F 0.4231(7) -0.0597(12) 1.2218(7) 0.163(5) Uani 1 1 d . . . . .
F3 F 0.5859(12) -0.2203(8) 1.1897(7) 0.166(4) Uani 1 1 d . . . . .
F4 F 1.1179(9) 0.2549(8) 0.4643(7) 0.122(3) Uani 1 1 d . . . . .
F5 F 1.2162(8) 0.0663(12) 0.4848(9) 0.142(4) Uani 1 1 d . . . . .
F6 F 1.0414(7) 0.1096(9) 0.4318(6) 0.123(3) Uani 1 1 d . . . . .
F7 F 0.5209(7) 0.4838(8) 1.2318(6) 0.108(2) Uani 1 1 d . . . . .
F8 F 0.3417(7) 0.4317(7) 1.2464(6) 0.101(2) Uani 1 1 d . . . . .
F9 F 0.3546(9) 0.6246(7) 1.2022(7) 0.120(3) Uani 1 1 d . . . . .
N1 N 0.5791(7) 0.1944(7) 0.6460(7) 0.0500(17) Uani 1 1 d . . . . .
N2 N 0.3870(7) 0.2557(6) 0.8858(7) 0.0463(16) Uani 1 1 d . . . . .
O1 O 0.7560(6) -0.0136(6) 0.7559(6) 0.0541(15) Uani 1 1 d . . . . .
O2 O 0.5680(5) 0.0594(5) 1.0064(5) 0.0511(14) Uani 1 1 d . . . . .
O3 O 0.8678(5) 0.2145(5) 0.6671(5) 0.0505(14) Uani 1 1 d . . . . .
O4 O 0.8345(6) 0.1379(6) 0.9202(6) 0.0556(15) Uani 1 1 d . . . . .
O5 O 0.5988(6) 0.4199(5) 0.7652(5) 0.0493(14) Uani 1 1 d . . . . .
O6 O 0.5639(6) 0.3481(5) 1.0183(6) 0.0508(14) Uani 1 1 d . . . . .
Sm1 Sm 0.65280(2) 0.20370(2) 0.83840(2) 0.04278(12) Uani 1 1 d . . . . .

loop_
_atom_site_aniso_label
_atom_site_aniso_U_11
_atom_site_aniso_U_22
_atom_site_aniso_U_33
_atom_site_aniso_U_23
_atom_site_aniso_U_13
_atom_site_aniso_U_12
C1 0.065(6) 0.054(6) 0.045(5) 0.007(5) -0.017(5) -0.007(5)
C2 0.046(4) 0.047(5) 0.049(5) 0.009(4) -0.027(4) -0.006(4)
C3 0.081(7) 0.043(5) 0.048(6) 0.006(5) -0.025(5) -0.008(5)
C4 0.061(7) 0.043(6) 0.045(7) -0.007(6) -0.024(6) 0.000(5)
C5 0.076(7) 0.054(6) 0.053(6) -0.001(5) -0.026(5) -0.006(6)
C6 0.090(7) 0.049(6) 0.056(6) -0.008(5) -0.020(5) -0.012(5)
C7 0.130(10) 0.046(6) 0.079(8) -0.007(6) -0.037(8) -0.007(7)
C8 0.096(9) 0.094(10) 0.087(9) -0.034(9) -0.013(8) 0.008(8)
C9 0.139(12) 0.076(9) 0.091(10) -0.031(8) 0.026(9) -0.039(9)
C10 0.092(8) 0.064(7) 0.089(9) -0.017(7) 0.011(7) -0.017(6)
C11 0.047(5) 0.065(6) 0.058(6) -0.004(5) -0.011(4) -0.009(5)
C12 0.054(7) 0.037(6) 0.043(6) -0.011(5) -0.005(5) -0.003(5)
C13 0.033(5) 0.073(7) 0.055(6) -0.010(5) -0.017(4) 0.003(4)
C14 0.045(6) 0.049(8) 0.057(7) -0.014(6) -0.019(5) -0.001(5)
C15 0.043(4) 0.048(5) 0.059(6) -0.021(5) -0.026(4) 0.003(4)
C16 0.057(5) 0.085(7) 0.081(7) 0.004(6) -0.040(5) -0.011(5)
C17 0.051(5) 0.091(8) 0.103(9) 0.006(7) -0.049(6) -0.016(5)
C18 0.085(7) 0.071(7) 0.078(8) 0.001(6) -0.052(6) -0.002(6)
C19 0.083(7) 0.083(7) 0.060(6) -0.004(6) -0.034(5) -0.012(6)
C20 0.062(5) 0.076(7) 0.053(6) -0.006(5) -0.029(5) -0.004(5)
C21 0.064(6) 0.062(6) 0.057(6) -0.010(5) -0.021(5) -0.003(5)
C22 0.051(5) 0.048(5) 0.042(5) 0.005(4) -0.018(4) -0.015(4)
C23 0.064(7) 0.043(6) 0.056(7) -0.009(6) -0.013(5) 0.002(6)
C24 0.048(5) 0.040(6) 0.049(7) 0.000(6) -0.014(5) -0.006(5)
C25 0.069(6) 0.051(6) 0.062(6) 0.005(5) -0.018(5) 0.011(5)
C26 0.131(10) 0.052(7) 0.094(9) 0.021(7) -0.030(8) -0.009(7)
C27 0.137(12) 0.055(7) 0.112(12) 0.005(8) 0.001(10) 0.017(8)
C28 0.175(16) 0.106(9) 0.082(10) 0.030(10) -0.016(11) 0.016(12)
C29 0.136(12) 0.125(9) 0.071(8) 0.032(9) -0.024(8) -0.011(10)
C30 0.106(8) 0.070(7) 0.057(7) 0.003(6) -0.027(6) -0.001(6)
C31 0.057(5) 0.077(7) 0.053(6) -0.024(5) -0.014(4) -0.007(5)
C32 0.089(7) 0.086(8) 0.053(6) 0.003(6) -0.032(5) -0.028(6)
C33 0.101(8) 0.105(9) 0.069(7) -0.005(7) -0.052(7) -0.023(7)
C34 0.071(6) 0.077(7) 0.065(7) -0.001(6) -0.039(5) -0.006(5)
C35 0.057(5) 0.041(4) 0.057(5) 0.004(4) -0.034(4) -0.006(4)
C36 0.050(6) 0.035(6) 0.060(7) 0.010(5) -0.027(5) -0.007(5)
C37 0.056(6) 0.072(7) 0.091(8) -0.016(7) -0.051(6) 0.014(5)
C38 0.050(5) 0.055(6) 0.091(8) -0.009(6) -0.035(5) 0.004(5)
C39 0.045(6) 0.044(7) 0.062(8) 0.008(6) -0.020(6) -0.012(5)
C40 0.043(5) 0.050(5) 0.073(6) 0.006(5) -0.019(5) -0.011(4)
C41 0.044(5) 0.098(8) 0.130(11) -0.029(8) -0.045(6) 0.000(6)
C42 0.037(5) 0.091(9) 0.118(11) -0.024(9) -0.019(6) -0.003(6)
C43 0.060(6) 0.107(10) 0.097(9) -0.011(9) 0.013(6) -0.025(7)
C44 0.041(6) 0.087(9) 0.066(7) 0.002(7) -0.009(5) -0.001(6)
C45 0.047(5) 0.084(8) 0.107(9) -0.028(8) -0.030(6) 0.014(6)
C46 0.111(10) 0.055(7) 0.189(16) -0.031(10) -0.059(10) -0.006(7)
C47 0.094(9) 0.143(13) 0.138(13) -0.070(12) -0.041(9) 0.044(9)
F1 0.206(9) 0.253(11) 0.060(4) 0.044(5) -0.070(5) -0.151(9)
F2 0.070(4) 0.295(13) 0.075(5) 0.069(6) -0.007(4) -0.026(6)
F3 0.281(12) 0.088(5) 0.057(4) 0.028(4) -0.010(6) -0.027(7)
F4 0.155(7) 0.104(6) 0.081(5) 0.015(4) -0.006(5) -0.058(5)
F5 0.068(5) 0.193(10) 0.083(6) 0.007(6) 0.004(4) 0.042(5)
F6 0.103(5) 0.208(9) 0.066(4) -0.051(5) -0.009(4) -0.068(5)
F7 0.090(4) 0.165(7) 0.070(4) -0.040(5) -0.033(3) -0.018(4)
F8 0.095(4) 0.137(6) 0.058(4) -0.013(4) -0.001(3) -0.049(5)
F9 0.164(7) 0.079(5) 0.072(5) -0.026(4) -0.025(5) 0.017(5)
N1 0.049(4) 0.051(4) 0.049(4) -0.010(4) -0.020(3) -0.008(3)
N2 0.052(4) 0.047(4) 0.044(4) 0.013(3) -0.024(3) -0.013(3)
O1 0.065(4) 0.044(3) 0.042(3) 0.000(3) -0.012(3) -0.007(3)
O2 0.048(3) 0.044(3) 0.044(3) 0.001(3) -0.010(3) 0.003(3)
O3 0.042(3) 0.053(3) 0.050(3) 0.002(3) -0.018(3) -0.004(3)
O4 0.042(3) 0.066(4) 0.055(4) -0.003(3) -0.021(3) -0.002(3)
O5 0.056(3) 0.033(3) 0.048(3) -0.005(3) -0.013(3) -0.004(3)
O6 0.057(3) 0.044(3) 0.046(3) -0.005(3) -0.021(3) 0.000(3)
Sm1 0.04021(18) 0.04091(19) 0.04322(19) -0.00150(15) -0.01676(14) -0.00224(14)

loop_
_atom_type_symbol
_atom_type_description
_atom_type_scat_dispersion_real
_atom_type_scat_dispersion_imag
_atom_type_scat_source
C C 0.0033 0.0016 'International Tables Vol C Tables 4.2.6.8 and 6.1.1.4'
H H 0.0000 0.0000 'International Tables Vol C Tables 4.2.6.8 and 6.1.1.4'
N N 0.0061 0.0033 'International Tables Vol C Tables 4.2.6.8 and 6.1.1.4'
O O 0.0106 0.0060 'International Tables Vol C Tables 4.2.6.8 and 6.1.1.4'
F F 0.0171 0.0103 'International Tables Vol C Tables 4.2.6.8 and 6.1.1.4'
Sm Sm -0.1638 3.4418 'International Tables Vol C Tables 4.2.6.8 and 6.1.1.4'

loop_
_geom_angle_atom_site_label_1
_geom_angle_atom_site_label_2
_geom_angle_atom_site_label_3
_geom_angle
_geom_angle_site_symmetry_1
_geom_angle_site_symmetry_3
_geom_angle_publ_flag
F3 C1 F2 105.8(10) . . ?
F3 C1 F1 102.4(10) . . ?
F2 C1 F1 103.5(9) . . ?
F3 C1 C2 117.9(8) . . ?
F2 C1 C2 114.0(8) . . ?
F1 C1 C2 111.8(8) . . ?
O2 C2 C3 127.2(8) . . ?
O2 C2 C1 115.1(8) . . ?
C3 C2 C1 117.6(8) . . ?
C2 C3 C4 124.0(9) . . ?
C2 C3 H3 118.0 . . ?
C4 C3 H3 118.0 . . ?
O1 C4 C3 122.3(10) . . ?
O1 C4 C5 118.4(11) . . ?
C3 C4 C5 119.3(10) . . ?
C10 C5 C6 118.2(10) . . ?
C10 C5 C4 118.8(10) . . ?
C6 C5 C4 122.9(10) . . ?
C7 C6 C5 120.2(11) . . ?
C7 C6 H6 119.9 . . ?
C5 C6 H6 119.9 . . ?
C8 C7 C6 119.3(11) . . ?
C8 C7 H7 120.4 . . ?
C6 C7 H7 120.4 . . ?
C9 C8 C7 120.7(12) . . ?
C9 C8 H8 119.7 . . ?
C7 C8 H8 119.7 . . ?
C8 C9 C10 120.1(12) . . ?
C8 C9 H9 119.9 . . ?
C10 C9 H9 119.9 . . ?
C5 C10 C9 120.9(12) . . ?
C5 C10 H10 119.5 . . ?
C9 C10 H10 119.5 . . ?
F5 C11 F4 104.9(10) . . ?
F5 C11 F6 108.8(9) . . ?
F4 C11 F6 106.1(10) . . ?
F5 C11 C12 113.7(10) . . ?
F4 C11 C12 111.1(9) . . ?
F6 C11 C12 111.8(9) . . ?
O3 C12 C13 130.7(11) . . ?
O3 C12 C11 112.0(11) . . ?
C13 C12 C11 117.3(11) . . ?
C12 C13 C14 122.4(10) . . ?
C12 C13 H13 118.8 . . ?
C14 C13 H13 118.8 . . ?
O4 C14 C13 121.5(12) . . ?
O4 C14 C15 117.2(11) . . ?
C13 C14 C15 121.3(11) . . ?
C20 C15 C16 118.8(9) . . ?
C20 C15 C14 119.5(9) . . ?
C16 C15 C14 121.7(10) . . ?
C17 C16 C15 119.8(10) . . ?
C17 C16 H16 120.1 . . ?
C15 C16 H16 120.1 . . ?
C18 C17 C16 120.3(9) . . ?
C18 C17 H17 119.8 . . ?
C16 C17 H17 119.8 . . ?
C17 C18 C19 119.9(10) . . ?
C17 C18 H18 120.1 . . ?
C19 C18 H18 120.1 . . ?
C18 C19 C20 119.9(10) . . ?
C18 C19 H19 120.1 . . ?
C20 C19 H19 120.1 . . ?
C15 C20 C19 121.3(9) . . ?
C15 C20 H20 119.3 . . ?
C19 C20 H20 119.3 . . ?
F7 C21 F8 105.7(9) . . ?
F7 C21 F9 106.9(9) . . ?
F8 C21 F9 105.5(8) . . ?
F7 C21 C22 112.7(7) . . ?
F8 C21 C22 110.5(8) . . ?
F9 C21 C22 115.0(9) . . ?
O6 C22 C23 130.9(9) . . ?
O6 C22 C21 111.8(8) . . ?
C23 C22 C21 117.3(9) . . ?
C22 C23 C24 121.3(10) . . ?
C22 C23 H23 119.4 . . ?
C24 C23 H23 119.4 . . ?
O5 C24 C23 123.0(11) . . ?
O5 C24 C25 118.7(10) . . ?
C23 C24 C25 118.3(9) . . ?
C30 C25 C26 118.7(11) . . ?
C30 C25 C24 118.5(10) . . ?
C26 C25 C24 122.1(11) . . ?
C25 C26 C27 119.9(14) . . ?
C25 C26 H26 120.0 . . ?
C27 C26 H26 120.0 . . ?
C28 C27 C26 118.6(15) . . ?
C28 C27 H27 120.7 . . ?
C26 C27 H27 120.7 . . ?
C29 C28 C27 121.5(16) . . ?
C29 C28 H28 119.3 . . ?
C27 C28 H28 119.3 . . ?
C28 C29 C30 118.2(16) . . ?
C28 C29 H29 120.9 . . ?
C30 C29 H29 120.9 . . ?
C25 C30 C29 122.3(12) . . ?
C25 C30 H30 118.8 . . ?
C29 C30 H30 118.8 . . ?
N1 C31 C32 122.1(9) . . ?
N1 C31 H31 119.0 . . ?
C32 C31 H31 119.0 . . ?
C33 C32 C31 120.0(10) . . ?
C33 C32 H32 120.0 . . ?
C31 C32 H32 120.0 . . ?
C34 C33 C32 118.1(10) . . ?
C34 C33 H33 121.0 . . ?
C32 C33 H33 121.0 . . ?
C33 C34 C35 121.5(9) . . ?
C33 C34 H34 119.3 . . ?
C35 C34 H34 119.3 . . ?
N1 C35 C34 119.9(8) . . ?
N1 C35 C36 115.8(8) . . ?
C34 C35 C36 124.3(9) . . ?
N2 C36 C37 121.2(11) . . ?
N2 C36 C35 117.6(10) . . ?
C37 C36 C35 121.3(11) . . ?
C38 C37 C36 119.5(10) . . ?
C38 C37 H37 120.3 . . ?
C36 C37 H37 120.3 . . ?
C37 C38 C40 118.8(8) . . ?
C37 C38 C41 124.4(10) . . ?
C40 C38 C41 116.8(10) . . ?
N2 C39 C40 122.8(13) . . ?
N2 C39 H39 118.6 . . ?
C40 C39 H39 118.6 . . ?
C39 C40 C38 118.6(11) . . ?
C39 C40 C44 123.9(11) . . ?
C38 C40 C44 117.5(8) . . ?
C42 C41 C38 111.7(10) . . ?
C42 C41 H41A 109.3 . . ?
C38 C41 H41A 109.3 . . ?
C42 C41 H41B 109.3 . . ?
C38 C41 H41B 109.3 . . ?
H41A C41 H41B 107.9 . . ?
C41 C42 C43 109.3(10) . . ?
C41 C42 C45 111.1(9) . . ?
C43 C42 C45 87.2(10) . . ?
C41 C42 H42 115.3 . . ?
C43 C42 H42 115.3 . . ?
C45 C42 H42 115.3 . . ?
C44 C43 C42 87.9(9) . . ?
C44 C43 H43A 114.0 . . ?
C42 C43 H43A 114.0 . . ?
C44 C43 H43B 114.0 . . ?
C42 C43 H43B 114.0 . . ?
H43A C43 H43B 111.2 . . ?
C43 C44 C40 108.0(11) . . ?
C43 C44 C45 86.8(9) . . ?
C40 C44 C45 106.6(10) . . ?
C43 C44 H44 117.0 . . ?
C40 C44 H44 117.0 . . ?
C45 C44 H44 117.0 . . ?
C46 C45 C47 111.2(11) . . ?
C46 C45 C42 117.6(12) . . ?
C47 C45 C42 110.5(10) . . ?
C46 C45 C44 120.8(9) . . ?
C47 C45 C44 109.2(11) . . ?
C42 C45 C44 84.9(9) . . ?
C45 C46 H46A 109.5 . . ?
C45 C46 H46B 109.5 . . ?
H46A C46 H46B 109.5 . . ?
C45 C46 H46C 109.5 . . ?
H46A C46 H46C 109.5 . . ?
H46B C46 H46C 109.5 . . ?
C45 C47 H47A 109.5 . . ?
C45 C47 H47B 109.5 . . ?
H47A C47 H47B 109.5 . . ?
C45 C47 H47C 109.5 . . ?
H47A C47 H47C 109.5 . . ?
H47B C47 H47C 109.5 . . ?
C31 N1 C35 118.5(7) . . ?
C31 N1 Sm1 119.9(6) . . ?
C35 N1 Sm1 121.2(5) . . ?
C36 N2 C39 119.2(10) . . ?
C36 N2 Sm1 120.5(7) . . ?
C39 N2 Sm1 118.3(7) . . ?
C4 O1 Sm1 137.3(7) . . ?
C2 O2 Sm1 134.0(5) . . ?
C12 O3 Sm1 129.3(7) . . ?
C14 O4 Sm1 137.6(7) . . ?
C24 O5 Sm1 139.1(7) . . ?
C22 O6 Sm1 132.0(5) . . ?
O2 Sm1 O3 137.97(18) . . ?
O2 Sm1 O5 143.20(18) . . ?
O3 Sm1 O5 78.01(19) . . ?
O2 Sm1 O4 77.5(2) . . ?
O3 Sm1 O4 71.50(19) . . ?
O5 Sm1 O4 118.7(2) . . ?
O2 Sm1 O6 81.7(2) . . ?
O3 Sm1 O6 118.1(2) . . ?
O5 Sm1 O6 70.77(19) . . ?
O4 Sm1 O6 78.79(19) . . ?
O2 Sm1 O1 71.16(19) . . ?
O3 Sm1 O1 75.83(19) . . ?
O5 Sm1 O1 140.6(2) . . ?
O4 Sm1 O1 79.6(2) . . ?
O6 Sm1 O1 148.34(19) . . ?
O2 Sm1 N1 112.0(2) . . ?
O3 Sm1 N1 82.2(2) . . ?
O5 Sm1 N1 73.8(2) . . ?
O4 Sm1 N1 146.45(19) . . ?
O6 Sm1 N1 133.30(19) . . ?
O1 Sm1 N1 73.9(2) . . ?
O2 Sm1 N2 75.59(19) . . ?
O3 Sm1 N2 140.40(19) . . ?
O5 Sm1 N2 76.1(2) . . ?
O4 Sm1 N2 147.9(2) . . ?
O6 Sm1 N2 80.4(2) . . ?
O1 Sm1 N2 107.4(2) . . ?
N1 Sm1 N2 62.2(2) . . ?

loop_
_geom_bond_atom_site_label_1
_geom_bond_atom_site_label_2
_geom_bond_distance
_geom_bond_site_symmetry_2
_geom_bond_publ_flag
C1 F3 1.271(11) . ?
C1 F2 1.272(11) . ?
C1 F1 1.277(11) . ?
C1 C2 1.486(12) . ?
C2 O2 1.251(9) . ?
C2 C3 1.367(12) . ?
C3 C4 1.428(14) . ?
C3 H3 0.9300 . ?
C4 O1 1.238(12) . ?
C4 C5 1.489(14) . ?
C5 C10 1.352(15) . ?
C5 C6 1.386(14) . ?
C6 C7 1.377(14) . ?
C6 H6 0.9300 . ?
C7 C8 1.360(18) . ?
C7 H7 0.9300 . ?
C8 C9 1.338(18) . ?
C8 H8 0.9300 . ?
C9 C10 1.367(15) . ?
C9 H9 0.9300 . ?
C10 H10 0.9300 . ?
C11 F5 1.282(11) . ?
C11 F4 1.293(11) . ?
C11 F6 1.295(11) . ?
C11 C12 1.552(16) . ?
C12 O3 1.276(15) . ?
C12 C13 1.357(16) . ?
C13 C14 1.424(17) . ?
C13 H13 0.9300 . ?
C14 O4 1.256(14) . ?
C14 C15 1.466(16) . ?
C15 C20 1.362(13) . ?
C15 C16 1.397(12) . ?
C16 C17 1.391(14) . ?
C16 H16 0.9300 . ?
C17 C18 1.370(15) . ?
C17 H17 0.9300 . ?
C18 C19 1.372(14) . ?
C18 H18 0.9300 . ?
C19 C20 1.385(13) . ?
C19 H19 0.9300 . ?
C20 H20 0.9300 . ?
C21 F7 1.295(11) . ?
C21 F8 1.318(12) . ?
C21 F9 1.324(11) . ?
C21 C22 1.538(12) . ?
C22 O6 1.233(9) . ?
C22 C23 1.377(14) . ?
C23 C24 1.405(14) . ?
C23 H23 0.9300 . ?
C24 O5 1.236(11) . ?
C24 C25 1.493(15) . ?
C25 C30 1.368(15) . ?
C25 C26 1.391(15) . ?
C26 C27 1.403(18) . ?
C26 H26 0.9300 . ?
C27 C28 1.40(2) . ?
C27 H27 0.9300 . ?
C28 C29 1.37(2) . ?
C28 H28 0.9300 . ?
C29 C30 1.383(17) . ?
C29 H29 0.9300 . ?
C30 H30 0.9300 . ?
C31 N1 1.330(10) . ?
C31 C32 1.382(13) . ?
C31 H31 0.9300 . ?
C32 C33 1.352(14) . ?
C32 H32 0.9300 . ?
C33 C34 1.339(13) . ?
C33 H33 0.9300 . ?
C34 C35 1.394(12) . ?
C34 H34 0.9300 . ?
C35 N1 1.345(10) . ?
C35 C36 1.466(15) . ?
C36 N2 1.321(15) . ?
C36 C37 1.423(15) . ?
C37 C38 1.361(14) . ?
C37 H37 0.9300 . ?
C38 C40 1.395(13) . ?
C38 C41 1.522(12) . ?
C39 N2 1.342(16) . ?
C39 C40 1.380(15) . ?
C39 H39 0.9300 . ?
C40 C44 1.517(16) . ?
C41 C42 1.501(17) . ?
C41 H41A 0.9700 . ?
C41 H41B 0.9700 . ?
C42 C43 1.542(18) . ?
C42 C45 1.549(16) . ?
C42 H42 0.9800 . ?
C43 C44 1.509(16) . ?
C43 H43A 0.9700 . ?
C43 H43B 0.9700 . ?
C44 C45 1.590(16) . ?
C44 H44 0.9800 . ?
C45 C46 1.508(18) . ?
C45 C47 1.533(17) . ?
C46 H46A 0.9600 . ?
C46 H46B 0.9600 . ?
C46 H46C 0.9600 . ?
C47 H47A 0.9600 . ?
C47 H47B 0.9600 . ?
C47 H47C 0.9600 . ?
N1 Sm1 2.580(7) . ?
N2 Sm1 2.584(6) . ?
O1 Sm1 2.394(6) . ?
O2 Sm1 2.354(6) . ?
O3 Sm1 2.364(5) . ?
O4 Sm1 2.368(6) . ?
O5 Sm1 2.367(5) . ?
O6 Sm1 2.382(5) . ?
